data_7127415
loop_
_publ_author_name
'Liu, Hui'
'Yan, Yingkun'
'Zhang, Jiayan'
'Liu, Min'
'Cheng, Shaobing'
'Wang, Zhouyu'
'Zhang, Xiaomei'

_publ_section_title
;
 Enantioselective dearomative [3+2] annulation of 5-amino-isoxazoles with
 quinone monoimines.
;
_journal_issue 88
_journal_name_full 'Chemical communications (Cambridge, England)'
_journal_page_first 13591
_journal_page_last 13594
_journal_paper_doi 10.1039/d0cc05807f
_journal_volume 56
_journal_year 2020
_chemical_absolute_configuration ad
_chemical_formula_moiety 'C22 H23 N3 O5 S, H2 O'
_chemical_formula_sum 'C22 H25 N3 O6 S'
_chemical_formula_weight 459.51
_chemical_compound_source 'From datablock 201912334'
_space_group_crystal_system monoclinic
_space_group_IT_number 4
_space_group_name_Hall 'P 2yb'
_space_group_name_H-M_alt 'P 1 21 1'
_atom_sites_solution_hydrogens mixed
_atom_sites_solution_primary direct
_audit_creation_date 2019-12-25
_audit_creation_method
;
Olex2 1.2
(compiled 2018.05.29 svn.r3508 for OlexSys, GUI svn.r5506)
;
_audit_update_record
;
2020-06-27 deposited with the CCDC.	2020-10-14 downloaded from the CCDC.
;
_cell_angle_alpha 90
_cell_angle_beta 93.913(4)
_cell_angle_gamma 90
_cell_formula_units_Z 2
_cell_length_a 11.6772(5)
_cell_length_b 6.3645(4)
_cell_length_c 15.4108(7)
_cell_measurement_reflns_used 3050
_cell_measurement_temperature 293(2)
_cell_measurement_theta_max 70.6120
_cell_measurement_theta_min 3.7820
_cell_volume 1142.65(10)
_computing_cell_refinement 'CrysAlisPro 1.171.40.53 (Rigaku OD, 2019)'
_computing_data_collection 'CrysAlisPro 1.171.40.53 (Rigaku OD, 2019)'
_computing_data_reduction 'CrysAlisPro 1.171.40.53 (Rigaku OD, 2019)'
_computing_molecular_graphics 'Olex2 (Dolomanov et al., 2009)'
_computing_publication_material 'Olex2 (Dolomanov et al., 2009)'
_computing_structure_refinement 'ShelXL (Sheldrick, 2015)'
_computing_structure_solution 'ShelXS (Sheldrick, 2008)'
_diffrn_ambient_temperature 293(2)
_diffrn_detector 'CCD plate'
_diffrn_detector_area_resol_mean 16.2312
_diffrn_detector_type Eos
_diffrn_measured_fraction_theta_full 1.000
_diffrn_measured_fraction_theta_max 1.000
_diffrn_measurement_details
;
List of Runs (angles in degrees, time in seconds):

  # Type    Start    End  Width  t~exp~   \w     \q     \k     \f   Frames
#--------------------------------------------------------------------------
  1  \w      5.00  32.00   1.00    1.75    --  -33.50  57.00  60.00   27
  2  \w    -24.00  37.00   1.00    1.75    --  -33.50  19.00-180.00   61
  3  \w    -54.00 -27.00   1.00    1.75    --  -33.50  19.00-180.00   27
  4  \w    -39.00  -7.00   1.00    1.75    --  -33.50  57.00  60.00   32
  5  \w     58.00 109.00   1.00    1.75    --   36.47 178.00-120.00   51
  6  \w     18.00  70.00   1.00    1.75    --   36.47  37.00  30.00   52
  7  \w     71.00  99.00   1.00    1.75    --   36.47  77.00-150.00   28
  8  \w     23.00  59.00   1.00    1.75    --   36.47  57.00  90.00   36
  9  \w      3.00  30.00   1.00    1.75    --   36.47 -99.00-120.00   27
 10  \w     10.00  37.00   1.00    1.75    --   36.47  77.00-150.00   27
 11  \w     15.00  79.00   1.00    1.75    --   36.47  37.00 150.00   64
 12  \w     -3.00  76.00   1.00    1.75    --   36.47 -99.00 -90.00   79
 13  \w     37.00  64.00   1.00    1.75    --   36.47  57.00 -60.00   27
 14  \w      9.00  62.00   1.00    1.75    --   36.47  77.00 150.00   53
 15  \w      6.00 100.00   1.00    1.75    --   36.47  19.00  90.00   94
 16  \w     32.00  59.00   1.00    1.75    --   36.47  57.00  60.00   27
 17  \w     79.00 105.00   1.00    5.50    --  108.00  77.00 120.00   26
 18  \w     84.00 111.00   1.00    5.50    --  108.00  30.00-150.00   27
 19  \w     88.00 156.00   1.00    5.50    --  108.00  45.00 120.00   68
 20  \w     80.00 105.00   1.00    5.50    --  108.00  77.00  60.00   25
 21  \w     89.00 114.00   1.00    5.50    --  108.00  45.00  30.00   25
 22  \w     89.00 114.00   1.00    5.50    --  108.00  45.00-180.00   25
 23  \w     38.00  65.00   1.00    5.50    --  108.00 -94.00 -30.00   27
 24  \w     71.00 107.00   1.00    5.50    --  108.00 -94.00 -30.00   36
 25  \w     83.00 109.00   1.00    5.50    --  108.00  30.00  90.00   26
 26  \w     82.00 108.00   1.00    5.50    --  108.00  30.00-180.00   26
 27  \w     66.00  93.00   1.00    5.50    --  108.00 -94.00-180.00   27
 28  \w     88.00 115.00   1.00    5.50    --  108.00  61.00-180.00   27
 29  \w    149.00 175.00   1.00    5.50    --  108.00  30.00-150.00   26
 30  \w     88.00 120.00   1.00    5.50    --  108.00  61.00 120.00   32
 31  \w     79.00 105.00   1.00    5.50    --  108.00  77.00  30.00   26
 32  \w     89.00 114.00   1.00    5.50    --  108.00  61.00  90.00   25
 33  \w    122.00 157.00   1.00    5.50    --  108.00  77.00  90.00   35
 34  \w    139.00 172.00   1.00    5.50    --  108.00  77.00 150.00   33
 35  \w     81.00 107.00   1.00    5.50    --  108.00  77.00  90.00   26
 36  \w    150.00 175.00   1.00    5.50    --  108.00  30.00 150.00   25
 37  \w     82.00 114.00   1.00    5.50    --  108.00  30.00 150.00   32
 38  \w    123.00 175.00   1.00    5.50    --  108.00  77.00-180.00   52
 39  \w     79.00 105.00   1.00    5.50    --  108.00  77.00 150.00   26
 40  \w     89.00 114.00   1.00    5.50    --  108.00  61.00  60.00   25
 41  \w     90.00 117.00   1.00    5.50    --  108.00  61.00 150.00   27
 42  \w     83.00 110.00   1.00    5.50    --  108.00  30.00 120.00   27
 43  \w     80.00 107.00   1.00    5.50    --  108.00  77.00-180.00   27
 44  \w     86.00 113.00   1.00    5.50    --  108.00  30.00  60.00   27
 45  \w    111.00 172.00   1.00    5.50    --  108.00  77.00 120.00   61
 46  \w     93.00 120.00   1.00    5.50    --  108.00  61.00  30.00   27
 47  \w     37.00 112.00   1.00    5.50    --  108.00-111.00 -90.00   75
 48  \w     97.00 176.00   1.00    5.50    --  108.00  77.00-120.00   79
 49  \w     94.00 141.00   1.00    5.50    --  108.00  45.00  60.00   47
 50  \w    149.00 177.00   1.00    5.50    --  108.00  45.00  60.00   28
 51  \w     67.00  94.00   1.00    5.50    --  108.00  15.00-120.00   27
 52  \w     38.00  65.00   1.00    5.50    --  108.00 -94.00-180.00   27
;
_diffrn_measurement_device 'four-circle diffractometer'
_diffrn_measurement_device_type 'Xcalibur, Eos, Gemini'
_diffrn_measurement_method '\w scans'
_diffrn_orient_matrix_type 'CrysAlisPro convention (1999,Acta A55,543-557)'
_diffrn_orient_matrix_UB_11 0.0681133000
_diffrn_orient_matrix_UB_12 0.0157038000
_diffrn_orient_matrix_UB_13 -0.0819142000
_diffrn_orient_matrix_UB_21 0.1128973000
_diffrn_orient_matrix_UB_22 -0.0313521000
_diffrn_orient_matrix_UB_23 0.0562794000
_diffrn_orient_matrix_UB_31 -0.0103502000
_diffrn_orient_matrix_UB_32 -0.2394479000
_diffrn_orient_matrix_UB_33 -0.0128207000
_diffrn_radiation_monochromator graphite
_diffrn_radiation_probe x-ray
_diffrn_radiation_type CuK\a
_diffrn_radiation_wavelength 1.54184
_diffrn_reflns_av_R_equivalents 0.0288
_diffrn_reflns_av_unetI/netI 0.0358
_diffrn_reflns_Laue_measured_fraction_full 1.000
_diffrn_reflns_Laue_measured_fraction_max 1.000
_diffrn_reflns_limit_h_max 13
_diffrn_reflns_limit_h_min -13
_diffrn_reflns_limit_k_max 6
_diffrn_reflns_limit_k_min -7
_diffrn_reflns_limit_l_max 16
_diffrn_reflns_limit_l_min -18
_diffrn_reflns_number 9411
_diffrn_reflns_point_group_measured_fraction_full 0.889
_diffrn_reflns_point_group_measured_fraction_max 0.889
_diffrn_reflns_theta_full 67.055
_diffrn_reflns_theta_max 67.055
_diffrn_reflns_theta_min 3.794
_diffrn_source 'fine-focus sealed X-ray tube'
_diffrn_source_type 'Enhance (Cu) X-ray Source'
_exptl_absorpt_coefficient_mu 1.629
_exptl_absorpt_correction_T_max 1.00000
_exptl_absorpt_correction_T_min 0.98483
_exptl_absorpt_correction_type multi-scan
_exptl_absorpt_process_details
;
CrysAlisPro 1.171.40.53 (Rigaku Oxford Diffraction, 2019)
Empirical absorption correction using spherical harmonics,
 implemented in SCALE3 ABSPACK scaling algorithm.
;
_exptl_crystal_colour colourless
_exptl_crystal_colour_primary colourless
_exptl_crystal_density_diffrn 1.336
_exptl_crystal_description needle
_exptl_crystal_F_000 484
_exptl_crystal_size_max 0.17
_exptl_crystal_size_mid 0.09
_exptl_crystal_size_min 0.06
_refine_diff_density_max 0.202
_refine_diff_density_min -0.245
_refine_diff_density_rms 0.037
_refine_ls_abs_structure_details
;
 Flack x determined using 1114 quotients [(I+)-(I-)]/[(I+)+(I-)]
 (Parsons, Flack and Wagner, Acta Cryst. B69 (2013) 249-259).
;
_refine_ls_abs_structure_Flack -0.03(2)
_refine_ls_extinction_method none
_refine_ls_goodness_of_fit_ref 1.039
_refine_ls_hydrogen_treatment mixed
_refine_ls_matrix_type full
_refine_ls_number_parameters 304
_refine_ls_number_reflns 3625
_refine_ls_number_restraints 1
_refine_ls_restrained_S_all 1.039
_refine_ls_R_factor_all 0.0461
_refine_ls_R_factor_gt 0.0409
_refine_ls_shift/su_max 0.001
_refine_ls_shift/su_mean 0.000
_refine_ls_structure_factor_coef Fsqd
_refine_ls_weighting_details 'w=1/[\s^2^(Fo^2^)+(0.0620P)^2^+0.1026P] where P=(Fo^2^+2Fc^2^)/3'
_refine_ls_weighting_scheme calc
_refine_ls_wR_factor_gt 0.1039
_refine_ls_wR_factor_ref 0.1097
_reflns_Friedel_coverage 0.620
_reflns_Friedel_fraction_full 0.755
_reflns_Friedel_fraction_max 0.755
_reflns_number_gt 3302
_reflns_number_total 3625
_reflns_threshold_expression 'I > 2\s(I)'
_cod_data_source_file d0cc05807f2.cif
_cod_data_source_block 201912334
_cod_depositor_comments 'Adding full bibliography for 7127414--7127417.cif.'
_cod_database_code 7127415
_shelx_shelxl_version_number 2014/7
_chemical_oxdiff_formula C40H40O2N4S1
_shelx_space_group_comment
;
The symmetry employed for this shelxl refinement is uniquely defined
by the following loop, which should always be used as a source of
symmetry information in preference to the above space-group names.
They are only intended as comments.
;
_shelx_estimated_absorpt_t_max 0.909
_shelx_estimated_absorpt_t_min 0.769
_reflns_odcompleteness_completeness 99.96
_reflns_odcompleteness_iscentric 1
_reflns_odcompleteness_theta 66.97
_olex2_refinement_description
;
1. Fixed Uiso
 At 1.2 times of:
  All C(H) groups, All C(H,H) groups
 At 1.5 times of:
  All C(H,H,H) groups, All O(H,H) groups
2.a Free rotating group:
 O6(H6A,H6B)
2.b Secondary CH2 refined with riding coordinates:
 C8(H8A,H8B)
2.c Aromatic/amide H refined with riding coordinates:
 C1(H1A), C3(H3), C4(H4), C17(H17), C18(H18), C20(H20), C21(H21)
2.d Idealised Me refined as rotating group:
 C13(H13A,H13B,H13C), C14(H14A,H14B,H14C), C15(H15A,H15B,H15C), C22(H22A,H22B,
 H22C)
;
_olex2_submission_special_instructions 'No special instructions were received'
_oxdiff_exptl_absorpt_empirical_details
;
Empirical correction (ABSPACK) includes:
- Absorption correction using spherical harmonics
- Frame scaling
;
_oxdiff_exptl_absorpt_empirical_full_max 1.473
_oxdiff_exptl_absorpt_empirical_full_min 0.873

loop_
_space_group_symop_operation_xyz
'x, y, z'
'-x, y+1/2, -z'

loop_
_atom_site_label
_atom_site_type_symbol
_atom_site_fract_x
_atom_site_fract_y
_atom_site_fract_z
_atom_site_U_iso_or_equiv
_atom_site_adp_type
_atom_site_occupancy
_atom_site_site_symmetry_order
_atom_site_calc_flag
_atom_site_refinement_flags_posn
_atom_site_refinement_flags_adp
_atom_site_refinement_flags_occupancy
_atom_site_disorder_assembly
_atom_site_disorder_group
S1 S 0.27335(7) -0.05399(17) 0.82823(6) 0.0516(3) Uani 1 1 d . . . . .
O1 O 0.3694(2) -0.1639(6) 0.8695(2) 0.0698(9) Uani 1 1 d . . . . .
O2 O 0.1838(2) -0.1692(6) 0.7822(2) 0.0643(8) Uani 1 1 d . . . . .
O3 O -0.1503(2) 0.6236(4) 0.86306(18) 0.0473(6) Uani 1 1 d . . . . .
O4 O -0.3935(2) 0.1144(5) 0.91917(19) 0.0571(7) Uani 1 1 d . . . . .
O5 O -0.2828(2) 0.6051(5) 0.74588(18) 0.0517(6) Uani 1 1 d . . . . .
N1 N 0.2195(3) 0.0776(6) 0.9073(2) 0.0498(8) Uani 1 1 d . . . . .
H1 H 0.277(3) 0.112(7) 0.943(2) 0.040(10) Uiso 1 1 d . . . . .
N2 N -0.3176(2) 0.4218(6) 0.8736(2) 0.0450(7) Uani 1 1 d . . . . .
H2 H -0.356(4) 0.494(8) 0.907(3) 0.056(13) Uiso 1 1 d . . . . .
N3 N -0.2369(3) 0.5203(6) 0.6693(2) 0.0512(8) Uani 1 1 d . . . . .
C1 C 0.0267(3) 0.1625(6) 0.8453(2) 0.0400(8) Uani 1 1 d . . . . .
H1A H 0.0194 0.0294 0.8207 0.048 Uiso 1 1 calc R . . . .
C2 C 0.1264(3) 0.2217(7) 0.8939(2) 0.0429(8) Uani 1 1 d . . . . .
C3 C 0.1353(3) 0.4186(7) 0.9332(2) 0.0487(9) Uani 1 1 d . . . . .
H3 H 0.2034 0.4562 0.9642 0.058 Uiso 1 1 calc R . . . .
C4 C 0.0444(3) 0.5599(7) 0.9271(2) 0.0479(9) Uani 1 1 d . . . . .
H4 H 0.0486 0.6889 0.9554 0.057 Uiso 1 1 calc R . . . .
C5 C -0.0525(3) 0.4993(6) 0.8769(2) 0.0416(8) Uani 1 1 d . . . . .
C6 C -0.0612(3) 0.3083(6) 0.8348(2) 0.0377(7) Uani 1 1 d . . . . .
C7 C -0.3297(3) 0.2117(6) 0.8739(2) 0.0421(8) Uani 1 1 d . . . . .
C8 C -0.2546(3) 0.1143(6) 0.8085(2) 0.0432(8) Uani 1 1 d . . . . .
H8A H -0.3005 0.0631 0.7581 0.052 Uiso 1 1 calc R . . . .
H8B H -0.2099 -0.0011 0.8342 0.052 Uiso 1 1 calc R . . . .
C9 C -0.1763(3) 0.2963(6) 0.7836(2) 0.0383(7) Uani 1 1 d . . . . .
C10 C -0.2341(3) 0.4931(6) 0.8179(2) 0.0413(8) Uani 1 1 d . . . . .
C11 C -0.1785(3) 0.3558(6) 0.6880(2) 0.0441(8) Uani 1 1 d . . . . .
C12 C -0.1179(4) 0.2439(8) 0.6168(2) 0.0575(11) Uani 1 1 d . . . . .
C13 C -0.1244(6) 0.0061(9) 0.6287(4) 0.0887(18) Uani 1 1 d . . . . .
H13A H -0.0884 -0.0318 0.6843 0.133 Uiso 1 1 calc GR . . . .
H13B H -0.0857 -0.0624 0.5835 0.133 Uiso 1 1 calc GR . . . .
H13C H -0.2034 -0.0371 0.6256 0.133 Uiso 1 1 calc GR . . . .
C14 C 0.0092(4) 0.3133(12) 0.6238(3) 0.0840(17) Uani 1 1 d . . . . .
H14A H 0.0133 0.4637 0.6200 0.126 Uiso 1 1 calc GR . . . .
H14B H 0.0482 0.2517 0.5772 0.126 Uiso 1 1 calc GR . . . .
H14C H 0.0449 0.2678 0.6785 0.126 Uiso 1 1 calc GR . . . .
C15 C -0.1701(5) 0.3103(12) 0.5275(3) 0.0872(17) Uani 1 1 d . . . . .
H15A H -0.2511 0.2824 0.5238 0.131 Uiso 1 1 calc GR . . . .
H15B H -0.1347 0.2324 0.4832 0.131 Uiso 1 1 calc GR . . . .
H15C H -0.1574 0.4577 0.5193 0.131 Uiso 1 1 calc GR . . . .
C16 C 0.3243(3) 0.1327(8) 0.7548(3) 0.0521(10) Uani 1 1 d . . . . .
C17 C 0.3820(4) 0.3086(9) 0.7856(3) 0.0634(11) Uani 1 1 d . . . . .
H17 H 0.3909 0.3342 0.8451 0.076 Uiso 1 1 calc R . . . .
C18 C 0.4271(4) 0.4483(10) 0.7274(3) 0.0688(12) Uani 1 1 d . . . . .
H18 H 0.4656 0.5681 0.7481 0.083 Uiso 1 1 calc R . . . .
C19 C 0.4151(4) 0.4099(10) 0.6392(3) 0.0693(14) Uani 1 1 d . . . . .
C20 C 0.3536(5) 0.2330(12) 0.6099(3) 0.0871(19) Uani 1 1 d . . . . .
H20 H 0.3433 0.2067 0.5506 0.105 Uiso 1 1 calc R . . . .
C21 C 0.3083(4) 0.0976(11) 0.6673(3) 0.0737(14) Uani 1 1 d . . . . .
H21 H 0.2665 -0.0187 0.6467 0.088 Uiso 1 1 calc R . . . .
C22 C 0.4669(5) 0.5571(13) 0.5760(4) 0.098(2) Uani 1 1 d . . . . .
H22A H 0.4391 0.6971 0.5846 0.147 Uiso 1 1 calc GR . . . .
H22B H 0.4455 0.5128 0.5176 0.147 Uiso 1 1 calc GR . . . .
H22C H 0.5490 0.5552 0.5856 0.147 Uiso 1 1 calc GR . . . .
O6 O 0.5810(2) 0.7125(5) 0.98035(16) 0.0478(6) Uani 1 1 d . . . . .
H6A H 0.5202 0.6947 1.0068 0.072 Uiso 1 1 d G . . . .
H6B H 0.5716 0.8145 0.9450 0.072 Uiso 1 1 d G . . . .

loop_
_atom_site_aniso_label
_atom_site_aniso_U_11
_atom_site_aniso_U_22
_atom_site_aniso_U_33
_atom_site_aniso_U_23
_atom_site_aniso_U_13
_atom_site_aniso_U_12
S1 0.0429(4) 0.0510(6) 0.0604(5) -0.0050(5) 0.0006(3) 0.0082(4)
O1 0.0556(15) 0.069(2) 0.0833(19) -0.0026(18) -0.0035(14) 0.0201(16)
O2 0.0551(15) 0.057(2) 0.0806(19) -0.0118(17) 0.0022(13) 0.0009(14)
O3 0.0443(12) 0.0286(14) 0.0692(15) -0.0060(12) 0.0043(11) -0.0004(11)
O4 0.0529(14) 0.0500(18) 0.0708(16) 0.0058(15) 0.0224(12) -0.0030(13)
O5 0.0544(14) 0.0383(16) 0.0624(15) 0.0086(13) 0.0042(11) 0.0112(12)
N1 0.0434(15) 0.056(2) 0.0487(15) -0.0001(15) -0.0032(13) 0.0056(16)
N2 0.0420(14) 0.0369(19) 0.0573(16) -0.0048(15) 0.0115(12) 0.0028(14)
N3 0.0563(17) 0.046(2) 0.0513(16) 0.0072(14) 0.0041(13) 0.0042(15)
C1 0.0442(16) 0.035(2) 0.0416(15) 0.0013(14) 0.0071(13) 0.0003(14)
C2 0.0399(15) 0.049(2) 0.0402(15) 0.0038(16) 0.0049(12) 0.0023(16)
C3 0.0403(15) 0.056(3) 0.0493(17) -0.0027(18) 0.0007(13) -0.0074(18)
C4 0.0497(18) 0.041(2) 0.0538(19) -0.0054(16) 0.0075(15) -0.0073(17)
C5 0.0418(16) 0.035(2) 0.0487(17) 0.0018(14) 0.0085(13) -0.0017(14)
C6 0.0383(15) 0.0345(19) 0.0411(15) 0.0018(14) 0.0077(12) -0.0022(14)
C7 0.0394(15) 0.039(2) 0.0476(16) 0.0031(16) 0.0044(13) 0.0009(16)
C8 0.0418(16) 0.033(2) 0.0551(18) 0.0024(16) 0.0061(14) -0.0010(15)
C9 0.0386(15) 0.0303(19) 0.0464(16) 0.0002(14) 0.0059(12) 0.0006(14)
C10 0.0382(16) 0.030(2) 0.0559(18) 0.0009(15) 0.0035(13) 0.0027(13)
C11 0.0435(16) 0.040(2) 0.0484(18) 0.0052(16) 0.0023(13) -0.0035(16)
C12 0.066(2) 0.064(3) 0.0441(18) 0.0000(18) 0.0101(16) 0.006(2)
C13 0.137(5) 0.061(4) 0.072(3) -0.011(3) 0.034(3) 0.013(3)
C14 0.068(3) 0.119(5) 0.068(3) 0.005(3) 0.023(2) 0.007(3)
C15 0.097(4) 0.113(5) 0.052(2) 0.004(3) 0.004(2) 0.014(4)
C16 0.0401(17) 0.058(3) 0.058(2) -0.0047(19) 0.0048(14) 0.0063(17)
C17 0.061(2) 0.076(3) 0.053(2) -0.004(2) 0.0011(17) -0.003(2)
C18 0.061(2) 0.072(3) 0.073(3) 0.001(3) 0.0055(19) -0.002(3)
C19 0.054(2) 0.086(4) 0.070(2) 0.012(3) 0.0132(18) 0.011(3)
C20 0.086(3) 0.125(6) 0.052(2) -0.011(3) 0.014(2) -0.005(4)
C21 0.075(3) 0.089(4) 0.058(2) -0.016(3) 0.010(2) -0.004(3)
C22 0.084(4) 0.118(6) 0.095(4) 0.035(4) 0.020(3) 0.007(4)
O6 0.0424(11) 0.0474(17) 0.0544(14) 0.0059(12) 0.0094(10) 0.0083(12)

loop_
_atom_type_symbol
_atom_type_description
_atom_type_scat_dispersion_real
_atom_type_scat_dispersion_imag
_atom_type_scat_source
C C 0.0181 0.0091 'International Tables Vol C Tables 4.2.6.8 and 6.1.1.4'
H H 0.0000 0.0000 'International Tables Vol C Tables 4.2.6.8 and 6.1.1.4'
N N 0.0311 0.0180 'International Tables Vol C Tables 4.2.6.8 and 6.1.1.4'
O O 0.0492 0.0322 'International Tables Vol C Tables 4.2.6.8 and 6.1.1.4'
S S 0.3331 0.5567 'International Tables Vol C Tables 4.2.6.8 and 6.1.1.4'

loop_
_geom_angle_atom_site_label_1
_geom_angle_atom_site_label_2
_geom_angle_atom_site_label_3
_geom_angle
_geom_angle_site_symmetry_1
_geom_angle_site_symmetry_3
_geom_angle_publ_flag
O1 S1 N1 104.36(18) . . ?
O1 S1 C16 108.9(2) . . ?
O2 S1 O1 119.7(2) . . ?
O2 S1 N1 109.08(17) . . ?
O2 S1 C16 107.1(2) . . ?
N1 S1 C16 107.1(2) . . ?
C5 O3 C10 105.8(3) . . ?
C10 O5 N3 107.8(3) . . ?
S1 N1 H1 106(3) . . ?
C2 N1 S1 123.3(2) . . ?
C2 N1 H1 118(3) . . ?
C7 N2 H2 119(3) . . ?
C7 N2 C10 113.5(3) . . ?
C10 N2 H2 128(3) . . ?
C11 N3 O5 110.4(3) . . ?
C2 C1 H1A 121.1 . . ?
C6 C1 H1A 121.1 . . ?
C6 C1 C2 117.8(3) . . ?
C1 C2 N1 120.3(4) . . ?
C1 C2 C3 120.8(3) . . ?
C3 C2 N1 118.8(3) . . ?
C2 C3 H3 119.4 . . ?
C4 C3 C2 121.2(3) . . ?
C4 C3 H3 119.4 . . ?
C3 C4 H4 121.6 . . ?
C5 C4 C3 116.8(4) . . ?
C5 C4 H4 121.6 . . ?
C4 C5 O3 124.0(3) . . ?
C6 C5 O3 113.3(3) . . ?
C6 C5 C4 122.7(3) . . ?
C1 C6 C9 130.7(3) . . ?
C5 C6 C1 120.4(3) . . ?
C5 C6 C9 108.9(3) . . ?
O4 C7 N2 125.0(4) . . ?
O4 C7 C8 125.1(4) . . ?
N2 C7 C8 109.8(3) . . ?
C7 C8 H8A 111.0 . . ?
C7 C8 H8B 111.0 . . ?
C7 C8 C9 103.8(3) . . ?
H8A C8 H8B 109.0 . . ?
C9 C8 H8A 111.0 . . ?
C9 C8 H8B 111.0 . . ?
C6 C9 C8 115.5(3) . . ?
C6 C9 C10 100.1(3) . . ?
C6 C9 C11 116.6(3) . . ?
C10 C9 C8 104.2(3) . . ?
C11 C9 C8 117.2(3) . . ?
C11 C9 C10 98.7(3) . . ?
O3 C10 C9 109.9(3) . . ?
O5 C10 O3 108.5(3) . . ?
O5 C10 N2 112.5(3) . . ?
O5 C10 C9 107.8(3) . . ?
N2 C10 O3 111.6(3) . . ?
N2 C10 C9 106.5(3) . . ?
N3 C11 C9 113.4(3) . . ?
N3 C11 C12 119.4(3) . . ?
C9 C11 C12 127.2(3) . . ?
C11 C12 C13 110.3(4) . . ?
C11 C12 C14 107.9(4) . . ?
C11 C12 C15 110.1(4) . . ?
C13 C12 C14 109.3(5) . . ?
C15 C12 C13 111.3(5) . . ?
C15 C12 C14 107.8(4) . . ?
C12 C13 H13A 109.5 . . ?
C12 C13 H13B 109.5 . . ?
C12 C13 H13C 109.5 . . ?
H13A C13 H13B 109.5 . . ?
H13A C13 H13C 109.5 . . ?
H13B C13 H13C 109.5 . . ?
C12 C14 H14A 109.5 . . ?
C12 C14 H14B 109.5 . . ?
C12 C14 H14C 109.5 . . ?
H14A C14 H14B 109.5 . . ?
H14A C14 H14C 109.5 . . ?
H14B C14 H14C 109.5 . . ?
C12 C15 H15A 109.5 . . ?
C12 C15 H15B 109.5 . . ?
C12 C15 H15C 109.5 . . ?
H15A C15 H15B 109.5 . . ?
H15A C15 H15C 109.5 . . ?
H15B C15 H15C 109.5 . . ?
C17 C16 S1 120.3(3) . . ?
C21 C16 S1 119.4(4) . . ?
C21 C16 C17 120.3(5) . . ?
C16 C17 H17 120.1 . . ?
C16 C17 C18 119.7(4) . . ?
C18 C17 H17 120.1 . . ?
C17 C18 H18 119.8 . . ?
C19 C18 C17 120.3(5) . . ?
C19 C18 H18 119.8 . . ?
C18 C19 C20 118.5(5) . . ?
C18 C19 C22 120.6(6) . . ?
C20 C19 C22 120.9(5) . . ?
C19 C20 H20 119.5 . . ?
C21 C20 C19 120.9(5) . . ?
C21 C20 H20 119.5 . . ?
C16 C21 H21 119.9 . . ?
C20 C21 C16 120.1(5) . . ?
C20 C21 H21 119.9 . . ?
C19 C22 H22A 109.5 . . ?
C19 C22 H22B 109.5 . . ?
C19 C22 H22C 109.5 . . ?
H22A C22 H22B 109.5 . . ?
H22A C22 H22C 109.5 . . ?
H22B C22 H22C 109.5 . . ?
H6A O6 H6B 109.5 . . ?

loop_
_geom_bond_atom_site_label_1
_geom_bond_atom_site_label_2
_geom_bond_distance
_geom_bond_site_symmetry_2
_geom_bond_publ_flag
S1 O1 1.433(3) . ?
S1 O2 1.427(3) . ?
S1 N1 1.639(3) . ?
S1 C16 1.771(5) . ?
O3 C5 1.393(4) . ?
O3 C10 1.428(4) . ?
O4 C7 1.223(5) . ?
O5 N3 1.434(4) . ?
O5 C10 1.406(4) . ?
N1 H1 0.86(4) . ?
N1 C2 1.426(5) . ?
N2 H2 0.85(5) . ?
N2 C7 1.344(5) . ?
N2 C10 1.416(5) . ?
N3 C11 1.271(5) . ?
C1 H1A 0.9300 . ?
C1 C2 1.393(5) . ?
C1 C6 1.385(5) . ?
C2 C3 1.393(6) . ?
C3 H3 0.9300 . ?
C3 C4 1.389(6) . ?
C4 H4 0.9300 . ?
C4 C5 1.382(5) . ?
C5 C6 1.378(5) . ?
C6 C9 1.514(4) . ?
C7 C8 1.513(5) . ?
C8 H8A 0.9700 . ?
C8 H8B 0.9700 . ?
C8 C9 1.540(5) . ?
C9 C10 1.534(5) . ?
C9 C11 1.521(5) . ?
C11 C12 1.522(5) . ?
C12 C13 1.527(8) . ?
C12 C14 1.545(7) . ?
C12 C15 1.526(6) . ?
C13 H13A 0.9600 . ?
C13 H13B 0.9600 . ?
C13 H13C 0.9600 . ?
C14 H14A 0.9600 . ?
C14 H14B 0.9600 . ?
C14 H14C 0.9600 . ?
C15 H15A 0.9600 . ?
C15 H15B 0.9600 . ?
C15 H15C 0.9600 . ?
C16 C17 1.375(7) . ?
C16 C21 1.368(6) . ?
C17 H17 0.9300 . ?
C17 C18 1.392(7) . ?
C18 H18 0.9300 . ?
C18 C19 1.379(7) . ?
C19 C20 1.394(9) . ?
C19 C22 1.507(8) . ?
C20 H20 0.9300 . ?
C20 C21 1.366(8) . ?
C21 H21 0.9300 . ?
C22 H22A 0.9600 . ?
C22 H22B 0.9600 . ?
C22 H22C 0.9600 . ?
O6 H6A 0.8501 . ?
O6 H6B 0.8500 . ?

loop_
_geom_hbond_atom_site_label_D
_geom_hbond_atom_site_label_H
_geom_hbond_atom_site_label_A
_geom_hbond_distance_DH
_geom_hbond_distance_HA
_geom_hbond_distance_DA
_geom_hbond_angle_DHA
_geom_hbond_site_symmetry_A
N1 H1 O6 0.86(4) 2.07(4) 2.935(4) 175(4) 2_647
N2 H2 O6 0.85(5) 1.96(5) 2.793(4) 167(5) 1_455
O6 H6A O4 0.85 2.00 2.836(4) 169.8 2_557
O6 H6B O4 0.85 2.00 2.750(4) 147.0 1_665

loop_
_geom_torsion_atom_site_label_1
_geom_torsion_atom_site_label_2
_geom_torsion_atom_site_label_3
_geom_torsion_atom_site_label_4
_geom_torsion
_geom_torsion_site_symmetry_1
_geom_torsion_site_symmetry_2
_geom_torsion_site_symmetry_3
_geom_torsion_site_symmetry_4
_geom_torsion_publ_flag
S1 N1 C2 C1 49.8(5) . . . . ?
S1 N1 C2 C3 -132.8(3) . . . . ?
S1 C16 C17 C18 176.5(4) . . . . ?
S1 C16 C21 C20 -175.7(4) . . . . ?
O1 S1 N1 C2 175.4(3) . . . . ?
O1 S1 C16 C17 -70.7(4) . . . . ?
O1 S1 C16 C21 107.6(4) . . . . ?
O2 S1 N1 C2 -55.6(4) . . . . ?
O2 S1 C16 C17 158.5(3) . . . . ?
O2 S1 C16 C21 -23.2(4) . . . . ?
O3 C5 C6 C1 -177.0(3) . . . . ?
O3 C5 C6 C9 1.4(4) . . . . ?
O4 C7 C8 C9 -169.4(3) . . . . ?
O5 N3 C11 C9 1.0(4) . . . . ?
O5 N3 C11 C12 -177.7(3) . . . . ?
N1 S1 C16 C17 41.6(4) . . . . ?
N1 S1 C16 C21 -140.1(4) . . . . ?
N1 C2 C3 C4 -175.7(3) . . . . ?
N2 C7 C8 C9 12.0(4) . . . . ?
N3 O5 C10 O3 105.4(3) . . . . ?
N3 O5 C10 N2 -130.5(3) . . . . ?
N3 O5 C10 C9 -13.5(4) . . . . ?
N3 C11 C12 C13 -141.9(4) . . . . ?
N3 C11 C12 C14 98.8(5) . . . . ?
N3 C11 C12 C15 -18.7(6) . . . . ?
C1 C2 C3 C4 1.6(5) . . . . ?
C1 C6 C9 C8 57.7(4) . . . . ?
C1 C6 C9 C10 168.9(3) . . . . ?
C1 C6 C9 C11 -85.9(5) . . . . ?
C2 C1 C6 C5 -4.8(5) . . . . ?
C2 C1 C6 C9 177.2(3) . . . . ?
C2 C3 C4 C5 -3.0(5) . . . . ?
C3 C4 C5 O3 -179.0(3) . . . . ?
C3 C4 C5 C6 0.5(5) . . . . ?
C4 C5 C6 C1 3.5(5) . . . . ?
C4 C5 C6 C9 -178.1(3) . . . . ?
C5 O3 C10 O5 -131.5(3) . . . . ?
C5 O3 C10 N2 103.9(3) . . . . ?
C5 O3 C10 C9 -14.0(4) . . . . ?
C5 C6 C9 C8 -120.4(3) . . . . ?
C5 C6 C9 C10 -9.2(3) . . . . ?
C5 C6 C9 C11 95.9(4) . . . . ?
C6 C1 C2 N1 179.7(3) . . . . ?
C6 C1 C2 C3 2.3(5) . . . . ?
C6 C9 C10 O3 14.1(3) . . . . ?
C6 C9 C10 O5 132.1(3) . . . . ?
C6 C9 C10 N2 -106.9(3) . . . . ?
C6 C9 C11 N3 -114.6(4) . . . . ?
C6 C9 C11 C12 64.0(5) . . . . ?
C7 N2 C10 O3 -125.7(3) . . . . ?
C7 N2 C10 O5 112.0(4) . . . . ?
C7 N2 C10 C9 -5.9(4) . . . . ?
C7 C8 C9 C6 94.2(3) . . . . ?
C7 C8 C9 C10 -14.5(3) . . . . ?
C7 C8 C9 C11 -122.4(3) . . . . ?
C8 C9 C10 O3 133.8(3) . . . . ?
C8 C9 C10 O5 -108.1(3) . . . . ?
C8 C9 C10 N2 12.8(3) . . . . ?
C8 C9 C11 N3 102.4(4) . . . . ?
C8 C9 C11 C12 -79.0(5) . . . . ?
C9 C11 C12 C13 39.6(6) . . . . ?
C9 C11 C12 C14 -79.7(5) . . . . ?
C9 C11 C12 C15 162.8(4) . . . . ?
C10 O3 C5 C4 -172.6(3) . . . . ?
C10 O3 C5 C6 7.9(4) . . . . ?
C10 O5 N3 C11 8.1(4) . . . . ?
C10 N2 C7 O4 177.3(3) . . . . ?
C10 N2 C7 C8 -4.0(4) . . . . ?
C10 C9 C11 N3 -8.6(4) . . . . ?
C10 C9 C11 C12 170.0(4) . . . . ?
C11 C9 C10 O3 -105.1(3) . . . . ?
C11 C9 C10 O5 12.9(3) . . . . ?
C11 C9 C10 N2 133.9(3) . . . . ?
C16 S1 N1 C2 60.0(4) . . . . ?
C16 C17 C18 C19 -0.6(7) . . . . ?
C17 C16 C21 C20 2.6(8) . . . . ?
C17 C18 C19 C20 2.2(7) . . . . ?
C17 C18 C19 C22 -178.1(5) . . . . ?
C18 C19 C20 C21 -1.4(8) . . . . ?
C19 C20 C21 C16 -1.0(9) . . . . ?
C21 C16 C17 C18 -1.8(7) . . . . ?
C22 C19 C20 C21 178.9(5) . . . . ?
